data_7236632
loop_
_publ_author_name
'Wang, Binshen'
'Qi, Xiujuan'
'Zhang, Wenquan'
'Wang, Kangcai'
'Li, Wei'
'Zhang, Qinghua'

_publ_section_title
;
 Synthesis of 1-(2H-tetrazol-5-yl)-5-nitraminotetrazole and its
 derivatives from 5-aminotetrazole and cyanogen azide: a promising
 strategy towards the development of C--N linked bistetrazolate energetic
 materials
;
_journal_issue 39
_journal_name_full 'J. Mater. Chem. A'
_journal_page_first 20867
_journal_paper_doi 10.1039/C7TA05905A
_journal_volume 5
_journal_year 2017
_chemical_formula_moiety '2(H2 O), C H6 N5 O2, C2 H N10 O2'
_chemical_formula_sum 'C3 H11 N15 O6'
_chemical_formula_weight 353.27
_space_group_crystal_system triclinic
_space_group_IT_number 2
_space_group_name_Hall '-P 1'
_space_group_name_H-M_alt 'P -1'
_atom_sites_solution_hydrogens difmap
_atom_sites_solution_primary direct
_audit_creation_date 2017-02-16
_audit_creation_method
;
Olex2 1.2-beta
(compiled 2017.01.04 svn.r3372 for OlexSys, GUI svn.r5292)
;
_audit_update_record
;
2017-02-23 deposited with the CCDC.
2017-09-12 downloaded from the CCDC.
;
_cell_angle_alpha 102.272(3)
_cell_angle_beta 91.229(3)
_cell_angle_gamma 105.997(3)
_cell_formula_units_Z 2
_cell_length_a 6.6274(11)
_cell_length_b 9.3787(14)
_cell_length_c 11.2469(18)
_cell_measurement_reflns_used 1797
_cell_measurement_temperature 298
_cell_measurement_theta_max 27.79
_cell_measurement_theta_min 2.62
_cell_volume 654.25(18)
_computing_cell_refinement 'SAINT v7.68A (Bruker, 2009)'
_computing_data_reduction 'SAINT v7.68A (Bruker, 2009)'
_computing_molecular_graphics 'Olex2 (Dolomanov et al., 2009)'
_computing_publication_material 'Olex2 (Dolomanov et al., 2009)'
_computing_structure_refinement 'ShelXL (Sheldrick, 2015)'
_computing_structure_solution 'SIR2004 (Burla et al., 2007)'
_diffrn_ambient_temperature 298
_diffrn_measured_fraction_theta_full 0.981
_diffrn_measured_fraction_theta_max 0.961
_diffrn_measurement_device_type 'Bruker APEX-II CCD'
_diffrn_measurement_method '\f and \w scans'
_diffrn_radiation_monochromator graphite
_diffrn_radiation_type MoK\a
_diffrn_radiation_wavelength 0.71073
_diffrn_reflns_av_R_equivalents 0.0215
_diffrn_reflns_av_unetI/netI 0.0389
_diffrn_reflns_Laue_measured_fraction_full 0.981
_diffrn_reflns_Laue_measured_fraction_max 0.961
_diffrn_reflns_limit_h_max 8
_diffrn_reflns_limit_h_min -8
_diffrn_reflns_limit_k_max 12
_diffrn_reflns_limit_k_min -12
_diffrn_reflns_limit_l_max 12
_diffrn_reflns_limit_l_min -14
_diffrn_reflns_number 5908
_diffrn_reflns_point_group_measured_fraction_full 0.981
_diffrn_reflns_point_group_measured_fraction_max 0.961
_diffrn_reflns_theta_full 25.242
_diffrn_reflns_theta_max 27.841
_diffrn_reflns_theta_min 1.860
_diffrn_standards_number 0
_exptl_absorpt_coefficient_mu 0.162
_exptl_absorpt_correction_T_max 0.7456
_exptl_absorpt_correction_T_min 0.6503
_exptl_absorpt_correction_type multi-scan
_exptl_absorpt_process_details
'SADABS-2008/1 (Bruker,2008) was used for absorption correction. wR2(int) was 0.0526 before and 0.0392 after correction. The Ratio of minimum to maximum transmission is 0.8722. The \l/2 correction factor is 0.0015.'
_exptl_crystal_colour 'clear light colourless'
_exptl_crystal_colour_lustre clear
_exptl_crystal_colour_modifier light
_exptl_crystal_colour_primary colourless
_exptl_crystal_density_diffrn 1.793
_exptl_crystal_density_method 'not measured'
_exptl_crystal_description block
_exptl_crystal_F_000 364
_exptl_crystal_size_max 0.24
_exptl_crystal_size_mid 0.22
_exptl_crystal_size_min 0.2
_refine_diff_density_max 0.505
_refine_diff_density_min -0.403
_refine_diff_density_rms 0.118
_refine_ls_extinction_method none
_refine_ls_goodness_of_fit_ref 1.033
_refine_ls_hydrogen_treatment refall
_refine_ls_matrix_type full
_refine_ls_number_parameters 261
_refine_ls_number_reflns 2983
_refine_ls_number_restraints 0
_refine_ls_restrained_S_all 1.033
_refine_ls_R_factor_all 0.0790
_refine_ls_R_factor_gt 0.0641
_refine_ls_shift/su_max 0.000
_refine_ls_shift/su_mean 0.000
_refine_ls_structure_factor_coef Fsqd
_refine_ls_weighting_details 'w=1/[\s^2^(Fo^2^)+(0.1346P)^2^] where P=(Fo^2^+2Fc^2^)/3'
_refine_ls_weighting_scheme calc
_refine_ls_wR_factor_gt 0.1742
_refine_ls_wR_factor_ref 0.1898
_reflns_Friedel_coverage 0.000
_reflns_number_gt 2315
_reflns_number_total 2983
_reflns_threshold_expression 'I > 2\s(I)'
_cod_data_source_file c7ta05905a2.cif
_cod_data_source_block mo_2017060_0m
_cod_database_code 7236632
_shelx_shelxl_version_number 2014/7
_shelx_space_group_comment
;
The symmetry employed for this shelxl refinement is uniquely defined
by the following loop, which should always be used as a source of
symmetry information in preference to the above space-group names.
They are only intended as comments.
;
_olex2_refinement_description
;
;
_olex2_submission_special_instructions 'No special instructions were received'

loop_
_space_group_symop_operation_xyz
'x, y, z'
'-x, -y, -z'

loop_
_atom_site_label
_atom_site_type_symbol
_atom_site_fract_x
_atom_site_fract_y
_atom_site_fract_z
_atom_site_U_iso_or_equiv
_atom_site_adp_type
_atom_site_occupancy
_atom_site_site_symmetry_order
_atom_site_calc_flag
O2W O 0.2157(3) 0.4926(2) 0.08702(18) 0.0380(5) Uani 1 1 d
N14 N 0.3227(3) 0.2778(2) 0.88740(17) 0.0290(4) Uani 1 1 d
O1W O 0.1392(3) 0.7629(2) 0.9345(2) 0.0398(5) Uani 1 1 d
O4 O 0.1981(4) 0.0191(2) 0.82903(18) 0.0525(6) Uani 1 1 d
O3 O 0.3406(4) 0.1308(2) 1.01142(17) 0.0501(6) Uani 1 1 d
O2 O 0.2431(3) 0.3365(2) 0.46633(17) 0.0441(5) Uani 1 1 d
O1 O 0.2881(3) 0.30288(19) 0.27309(16) 0.0387(5) Uani 1 1 d
N15 N 0.2865(3) 0.1363(2) 0.90826(18) 0.0312(5) Uani 1 1 d
N6 N 0.2525(3) 0.7653(2) 0.47646(17) 0.0258(4) Uani 1 1 d
N2 N 0.2741(3) 0.5275(2) 0.36823(18) 0.0297(5) Uani 1 1 d
N1 N 0.2684(3) 0.3870(2) 0.37239(18) 0.0279(4) Uani 1 1 d
N7 N 0.2689(3) 0.9897(2) 0.40800(18) 0.0314(5) Uani 1 1 d
N8 N 0.2617(3) 1.0131(2) 0.29572(19) 0.0308(5) Uani 1 1 d
N11 N 0.3723(4) 0.5550(2) 0.87430(19) 0.0299(5) Uani 1 1 d
N12 N 0.2905(3) 0.4361(2) 0.76849(19) 0.0299(5) Uani 1 1 d
C3 C 0.2847(3) 0.2921(2) 0.7738(2) 0.0251(5) Uani 1 1 d
N13 N 0.2434(3) 0.1888(2) 0.6695(2) 0.0311(5) Uani 1 1 d
N9 N 0.2462(3) 0.8921(2) 0.20905(19) 0.0335(5) Uani 1 1 d
N10 N 0.2411(3) 0.7792(2) 0.26432(18) 0.0311(5) Uani 1 1 d
C2 C 0.2554(3) 0.8431(2) 0.3832(2) 0.0240(5) Uani 1 1 d
C1 C 0.2586(3) 0.6202(2) 0.4763(2) 0.0249(5) Uani 1 1 d
N5 N 0.2406(4) 0.8384(2) 0.59358(19) 0.0343(5) Uani 1 1 d
N4 N 0.2390(4) 0.7421(2) 0.65972(19) 0.0383(5) Uani 1 1 d
N3 N 0.2500(3) 0.6058(2) 0.59125(18) 0.0326(5) Uani 1 1 d
H11A H 0.513(4) 0.578(3) 0.881(2) 0.029(7) Uiso 1 1 d
H2WA H 0.115(5) 0.417(4) 0.084(3) 0.048(9) Uiso 1 1 d
H11B H 0.324(5) 0.520(4) 0.941(3) 0.042(8) Uiso 1 1 d
H13A H 0.247(6) 0.105(4) 0.668(3) 0.058(10) Uiso 1 1 d
H12 H 0.276(5) 0.459(4) 0.694(3) 0.052(9) Uiso 1 1 d
H13B H 0.232(5) 0.209(4) 0.591(3) 0.058(10) Uiso 1 1 d
H1WA H 0.193(6) 0.813(5) 1.002(4) 0.076(14) Uiso 1 1 d
H2WB H 0.212(5) 0.553(4) 0.153(3) 0.057(10) Uiso 1 1 d
H11C H 0.306(6) 0.645(4) 0.874(3) 0.069(10) Uiso 1 1 d
H1WB H 0.156(8) 0.833(6) 0.885(5) 0.114(18) Uiso 1 1 d
H8 H 0.267(6) 1.114(5) 0.282(4) 0.074(11) Uiso 1 1 d

loop_
_atom_site_aniso_label
_atom_site_aniso_U_11
_atom_site_aniso_U_22
_atom_site_aniso_U_33
_atom_site_aniso_U_23
_atom_site_aniso_U_13
_atom_site_aniso_U_12
O2W 0.0539(11) 0.0294(9) 0.0257(10) 0.0023(7) 0.0083(8) 0.0066(8)
N14 0.0489(11) 0.0181(8) 0.0211(10) 0.0061(7) 0.0013(8) 0.0102(7)
O1W 0.0566(11) 0.0283(9) 0.0352(11) 0.0109(8) 0.0002(9) 0.0109(8)
O4 0.1033(17) 0.0182(8) 0.0296(10) 0.0037(7) -0.0058(10) 0.0092(9)
O3 0.0920(15) 0.0331(10) 0.0262(10) 0.0129(8) -0.0090(10) 0.0160(10)
O2 0.0826(14) 0.0290(9) 0.0301(10) 0.0180(8) 0.0116(9) 0.0224(9)
O1 0.0712(12) 0.0223(8) 0.0275(10) 0.0068(7) 0.0090(8) 0.0200(8)
N15 0.0520(12) 0.0193(9) 0.0234(10) 0.0055(7) 0.0029(8) 0.0117(8)
N6 0.0388(10) 0.0218(9) 0.0197(9) 0.0065(7) 0.0049(7) 0.0117(7)
N2 0.0495(11) 0.0200(9) 0.0236(10) 0.0081(7) 0.0041(8) 0.0139(8)
N1 0.0411(10) 0.0211(8) 0.0250(10) 0.0092(7) 0.0036(8) 0.0116(7)
N7 0.0497(11) 0.0191(9) 0.0259(11) 0.0048(7) -0.0002(8) 0.0111(8)
N8 0.0484(11) 0.0202(9) 0.0257(11) 0.0081(8) 0.0007(8) 0.0112(8)
N11 0.0437(12) 0.0202(9) 0.0260(11) 0.0066(8) 0.0028(9) 0.0084(8)
N12 0.0462(11) 0.0223(9) 0.0223(10) 0.0080(8) 0.0005(8) 0.0097(8)
C3 0.0303(10) 0.0242(10) 0.0227(11) 0.0086(8) 0.0045(8) 0.0081(8)
N13 0.0475(11) 0.0259(10) 0.0212(10) 0.0071(8) 0.0025(8) 0.0113(8)
N9 0.0562(12) 0.0219(9) 0.0264(11) 0.0092(8) 0.0038(9) 0.0150(8)
N10 0.0520(11) 0.0211(9) 0.0237(10) 0.0077(8) 0.0041(9) 0.0140(8)
C2 0.0307(10) 0.0196(9) 0.0229(11) 0.0059(8) 0.0023(8) 0.0081(8)
C1 0.0329(11) 0.0223(10) 0.0224(11) 0.0091(8) 0.0020(8) 0.0094(8)
N5 0.0572(13) 0.0272(10) 0.0199(10) 0.0045(8) 0.0065(9) 0.0146(9)
N4 0.0656(14) 0.0299(10) 0.0229(11) 0.0073(8) 0.0071(10) 0.0181(9)
N3 0.0527(12) 0.0273(10) 0.0215(10) 0.0086(8) 0.0062(8) 0.0152(8)

loop_
_atom_type_symbol
_atom_type_description
_atom_type_scat_dispersion_real
_atom_type_scat_dispersion_imag
_atom_type_scat_source
C C 0.0033 0.0016 'International Tables Vol C Tables 4.2.6.8 and 6.1.1.4'
H H 0.0000 0.0000 'International Tables Vol C Tables 4.2.6.8 and 6.1.1.4'
N N 0.0061 0.0033 'International Tables Vol C Tables 4.2.6.8 and 6.1.1.4'
O O 0.0106 0.0060 'International Tables Vol C Tables 4.2.6.8 and 6.1.1.4'

loop_
_geom_angle_atom_site_label_1
_geom_angle_atom_site_label_2
_geom_angle_atom_site_label_3
_geom_angle
H2WA O2W H2WB 106(3)
C3 N14 N15 118.79(19)
H1WA O1W H1WB 105(4)
O4 N15 N14 122.45(19)
O3 N15 N14 115.64(19)
O3 N15 O4 121.9(2)
C1 N6 C2 132.4(2)
N5 N6 C2 119.00(18)
N5 N6 C1 108.56(18)
N1 N2 C1 115.82(18)
O2 N1 O1 120.43(19)
O2 N1 N2 123.9(2)
O1 N1 N2 115.61(18)
C2 N7 N8 100.39(19)
N7 N8 H8 121(2)
N9 N8 N7 114.29(18)
N9 N8 H8 124(2)
N12 N11 H11A 109.1(17)
N12 N11 H11B 108(2)
N12 N11 H11C 110(2)
H11A N11 H11B 108(2)
H11A N11 H11C 117(3)
H11B N11 H11C 104(3)
N11 N12 H12 120(2)
C3 N12 N11 118.33(18)
C3 N12 H12 119(2)
N14 C3 N12 113.0(2)
N13 C3 N14 130.0(2)
N13 C3 N12 117.0(2)
C3 N13 H13A 120(3)
C3 N13 H13B 125(2)
H13A N13 H13B 114(3)
N8 N9 N10 106.36(19)
N9 N10 C2 104.58(18)
N7 C2 N6 121.0(2)
N7 C2 N10 114.4(2)
N10 C2 N6 124.57(19)
N2 C1 N6 118.39(19)
N3 C1 N6 106.97(19)
N3 C1 N2 134.6(2)
N4 N5 N6 106.21(19)
N5 N4 N3 111.7(2)
C1 N3 N4 106.60(19)

loop_
_geom_bond_atom_site_label_1
_geom_bond_atom_site_label_2
_geom_bond_distance
O2W H2WA 0.82(4)
O2W H2WB 0.84(4)
N14 N15 1.354(2)
N14 C3 1.339(3)
O1W H1WA 0.81(5)
O1W H1WB 0.93(6)
O4 N15 1.246(3)
O3 N15 1.223(3)
O2 N1 1.243(3)
O1 N1 1.255(3)
N6 C2 1.398(3)
N6 C1 1.372(3)
N6 N5 1.365(3)
N2 N1 1.319(2)
N2 C1 1.360(3)
N7 N8 1.329(3)
N7 C2 1.320(3)
N8 N9 1.307(3)
N8 H8 0.98(4)
N11 N12 1.424(3)
N11 H11A 0.90(3)
N11 H11B 0.91(3)
N11 H11C 1.05(4)
N12 C3 1.354(3)
N12 H12 0.92(4)
C3 N13 1.321(3)
N13 H13A 0.79(4)
N13 H13B 0.95(4)
N9 N10 1.331(3)
N10 C2 1.333(3)
C1 N3 1.329(3)
N5 N4 1.285(3)
N4 N3 1.366(3)

loop_
_geom_torsion_atom_site_label_1
_geom_torsion_atom_site_label_2
_geom_torsion_atom_site_label_3
_geom_torsion_atom_site_label_4
_geom_torsion
N15 N14 C3 N12 168.9(2)
N15 N14 C3 N13 -11.1(4)
N6 C1 N3 N4 0.0(2)
N6 N5 N4 N3 0.2(3)
N2 C1 N3 N4 178.9(3)
N1 N2 C1 N6 -176.65(18)
N1 N2 C1 N3 4.5(4)
N7 N8 N9 N10 0.4(3)
N8 N7 C2 N6 -178.67(19)
N8 N7 C2 N10 0.1(3)
N8 N9 N10 C2 -0.3(2)
N11 N12 C3 N14 11.6(3)
N11 N12 C3 N13 -168.5(2)
C3 N14 N15 O4 -7.9(3)
C3 N14 N15 O3 174.2(2)
N9 N10 C2 N6 178.8(2)
N9 N10 C2 N7 0.1(3)
C2 N6 C1 N2 1.3(4)
C2 N6 C1 N3 -179.6(2)
C2 N6 N5 N4 179.56(19)
C2 N7 N8 N9 -0.3(3)
C1 N6 C2 N7 -173.2(2)
C1 N6 C2 N10 8.1(4)
C1 N6 N5 N4 -0.2(3)
C1 N2 N1 O2 2.5(3)
C1 N2 N1 O1 -178.3(2)
N5 N6 C2 N7 7.1(3)
N5 N6 C2 N10 -171.5(2)
N5 N6 C1 N2 -178.96(19)
N5 N6 C1 N3 0.1(2)
N5 N4 N3 C1 -0.1(3)
